data_2010444
loop_
_publ_author_name
'Abrahams, Isaac'
'Vordemvenne, Elke'

_publ_section_title
;
Strontium Dibromide Hexahydrate
;
_journal_name_full 'Acta Crystallographica Section C'
_journal_page_first 183
_journal_page_last 185
_journal_volume 51
_journal_year 1995
_chemical_formula_structural 'Sr Br2 , 6H2 O'
_chemical_formula_sum 'Br2 H12 O6 Sr'
_chemical_formula_weight 355.54
_chemical_name_common 'strontium dibromide hexahydrate '
_space_group_IT_number 150
_symmetry_cell_setting trigonal
_symmetry_space_group_name_Hall 'P 3 2"'
_symmetry_space_group_name_H-M 'P 3 2 1'
_cell_angle_alpha 90.00
_cell_angle_beta 90.00
_cell_angle_gamma 120.00
_cell_formula_units_Z 1
_cell_length_a 8.204(3)
_cell_length_b 8.204(3)
_cell_length_c 4.1590(10)
_cell_measurement_temperature 291(2)
_cell_volume 242.42(14)
_diffrn_ambient_temperature 291(2)
_exptl_crystal_density_diffrn 2.435
_refine_ls_R_factor_obs 0.0294
_refine_ls_wR_factor_obs 0.0750
_cod_depositor_comments
;

    Replacing symmetry operator 'x, 1+y, -z' -> 'y, x, -z' because:

    a) Old symmetry operators constituted 'P -6 2 m' spacegroup, which is
       different from the one that is specified by publication authors;

    b) Reconstruction of cell contents using old symmetry operators
       resulted in steric clashes;

    c) 'y, x, -z' is symmetry operator of 'P 3 2 1' spacegroup and is
       missing in _symmetry_equiv_pos_as_xyz loop;

    d) After the replacement the contents of reconstructed cell matches
       formula 'Br2 H12 O6 Sr', which is given by publication authors.

    Andrius Merkys
    2014-06-18

;
_cod_original_formula_sum 'H12 Br2 O6 Sr'
_cod_database_code 2010444

loop_
_symmetry_equiv_pos_as_xyz
'x, y, z'
'-y, x-y, z'
'-x+y, -x, z'
'y, x, -z'
'-x, -x+y, -z'
'x-y, -y, -z'

loop_
_atom_site_aniso_label
_atom_site_aniso_U_11
_atom_site_aniso_U_22
_atom_site_aniso_U_33
_atom_site_aniso_U_12
_atom_site_aniso_U_13
_atom_site_aniso_U_23
Sr 0.0200(4) 0.0200(4) 0.0174(5) 0.0100(2) 0.000 0.000
Br 0.0282(4) 0.0282(4) 0.0427(8) 0.0141(2) 0.000 0.000
O1 0.018(2) 0.024(3) 0.044(4) 0.012(2) 0.0020(15) 0.004(3)
O2 0.027(3) 0.037(4) 0.042(4) 0.019(2) -0.003(2) -0.006(4)

loop_
_atom_site_label
_atom_site_fract_x
_atom_site_fract_y
_atom_site_fract_z
_atom_site_U_iso_or_equiv
_atom_site_thermal_displace_type
_atom_site_calc_flag
_atom_site_refinement_flags
_atom_site_occupancy
_atom_site_disorder_group
_atom_site_type_symbol
Sr 0.0000 0.0000 0.0000 0.0191(3) Uani d S 1 . Sr
Br 0.3333 0.6667 -0.4405(2) 0.0330(4) Uani d S 1 . Br
O1 0.7874(8) 0.0000 0.5000 0.0282(14) Uani d S 1 . O
O2 0.3112(9) 0.0000 0.0000 0.034(2) Uani d S 1 . O
H1 0.073(12) 0.390(12) -0.16(2) 0.02(2) Uiso d . 1 . H
H2 0.315(14) 0.236(16) 0.46(3) 0.08(5) Uiso d . 1 . H

loop_
_geom_bond_atom_site_label_1
_geom_bond_atom_site_label_2
_geom_bond_site_symmetry_2
_geom_bond_distance
_geom_bond_publ_flag
Sr O2 3 2.553(8) yes
Sr O2 . 2.553(8) ?
Sr O2 2 2.553(8) ?
Sr O1 3_665 2.714(4) yes
Br O1 4 3.351(5) yes
Br O2 4 3.371(4) yes
Sr O1 1_454 2.714(4) ?
Sr O1 2_544 2.714(4) ?
Sr O1 1_455 2.714(4) ?
Sr O1 2_545 2.714(4) ?
Sr O1 3_664 2.714(4) ?
Sr Sr 1_554 4.1590(10) ?
Sr Sr 1_556 4.1590(10) ?
Sr H2 . 3.01(12) ?
O1 Sr 1_656 2.714(4) ?
O1 Sr 1_655 2.714(4) ?
